data_7114757
loop_
_publ_author_name
'Das, Gopal'
'Bharadwaj, Parimal K.'
'Ghosh, Debjani'
'Chaudhuri, Beauty'
'Banerjee, Rupendranath'

_publ_section_title
;
 Synthesis and structure of the [MnIV(biguanide)3]4+ ion: the simplest
 source for water-stable manganese(iv)
;
_journal_issue 4
_journal_name_full 'Chemical Communications'
_journal_page_first 323
_journal_paper_doi 10.1039/b007013k
_journal_year 2001
_chemical_formula_moiety 'C6 H27 Mn N18 O14 S0.50'
_chemical_formula_sum 'C6 H27 Mn N18 O14 S0.5'
_chemical_formula_weight 646.43
_chemical_name_systematic
;
?
;
_space_group_IT_number 15
_symmetry_cell_setting monoclinic
_symmetry_space_group_name_Hall '-I 2ya'
_symmetry_space_group_name_H-M 'I 1 2/a 1'
_atom_sites_solution_hydrogens geom
_atom_sites_solution_primary direct
_atom_sites_solution_secondary difmap
_audit_creation_method SHELXL-97
_cell_angle_alpha 90.00
_cell_angle_beta 103.07(1)
_cell_angle_gamma 90.00
_cell_formula_units_Z 8
_cell_length_a 17.2338(17)
_cell_length_b 15.8698(16)
_cell_length_c 18.3355(18)
_cell_measurement_reflns_used 25
_cell_measurement_temperature 293(2)
_cell_measurement_theta_max 14.3
_cell_measurement_theta_min 8.2
_cell_volume 4884.8(9)
_computing_cell_refinement 'CAD4 Express (Enraf Nonius, 1994)'
_computing_data_collection 'CAD4 Express (Enraf Nonius, 1994)'
_computing_data_reduction 'XCAD4 (Harms & Wocadlo, 1995)'
_computing_molecular_graphics 'Ortep-3 for Windows (Farrugia, 1997)'
_computing_structure_refinement 'SHELXL-97 (Sheldrick, 1997)'
_computing_structure_solution 'SIR 92'
_diffrn_ambient_temperature 293(2)
_diffrn_measured_fraction_theta_full 0.998
_diffrn_measured_fraction_theta_max 0.998
_diffrn_measurement_device_type 'Enraf Nonius TurboCAD4'
_diffrn_measurement_method 'theta-2theta scan'
_diffrn_radiation_monochromator graphite
_diffrn_radiation_source 'fine-focus sealed tube'
_diffrn_radiation_type MoK\a
_diffrn_radiation_wavelength 0.71073
_diffrn_reflns_av_R_equivalents 0.0301
_diffrn_reflns_av_sigmaI/netI 0.0710
_diffrn_reflns_limit_h_max 20
_diffrn_reflns_limit_h_min 0
_diffrn_reflns_limit_k_max 18
_diffrn_reflns_limit_k_min 0
_diffrn_reflns_limit_l_max 21
_diffrn_reflns_limit_l_min -21
_diffrn_reflns_number 4430
_diffrn_reflns_theta_full 24.96
_diffrn_reflns_theta_max 24.96
_diffrn_reflns_theta_min 1.72
_diffrn_standards_interval_time 'every hour'
_exptl_absorpt_coefficient_mu 0.685
_exptl_crystal_colour Red
_exptl_crystal_density_diffrn 1.758
_exptl_crystal_density_method 'not measured'
_exptl_crystal_description 'Rectangular plates'
_exptl_crystal_F_000 2672
_exptl_crystal_size_max 0.3
_exptl_crystal_size_mid 0.2
_exptl_crystal_size_min 0.15
_refine_diff_density_max 2.065
_refine_diff_density_min -0.923
_refine_diff_density_rms 0.143
_refine_ls_extinction_method none
_refine_ls_goodness_of_fit_ref 1.166
_refine_ls_hydrogen_treatment mixed
_refine_ls_matrix_type full
_refine_ls_number_parameters 323
_refine_ls_number_reflns 4272
_refine_ls_number_restraints 0
_refine_ls_restrained_S_all 1.166
_refine_ls_R_factor_all 0.1614
_refine_ls_R_factor_gt 0.0943
_refine_ls_shift/su_max 0.062
_refine_ls_shift/su_mean 0.005
_refine_ls_structure_factor_coef Fsqd
_refine_ls_weighting_details 'calc w=1/[\s^2^(Fo^2^)+(0.2000P)^2^+0.0000P] where P=(Fo^2^+2Fc^2^)/3'
_refine_ls_weighting_scheme calc
_refine_ls_wR_factor_gt 0.2755
_refine_ls_wR_factor_ref 0.3235
_reflns_number_gt 2425
_reflns_number_total 4272
_reflns_threshold_expression >2sigma(I)
_cod_data_source_file b007013k.txt
_cod_data_source_block rnb
_cod_depositor_comments
;
The following automatic conversions were performed:

'_symmetry_cell_setting' value 'Monoclinic' changed to 'monoclinic'
according to
/usr/data/users/saulius/automatic-downloads/retrospective/RSC/lib/dictionaries/cif_core.dic
dictionary named 'cif_core.dic' version 2.4.2 from 2011-04-26.

Automatic conversion script
Id: cif_fix_values 2281 2013-09-26 08:29:07Z andrius 
;
_cod_original_cell_volume 4884.772(46)
_cod_original_sg_symbol_H-M I2/a
_cod_original_formula_sum 'C6 H27 Mn N18 O14 S0.50'
_cod_database_code 7114757

loop_
_symmetry_equiv_pos_as_xyz
'x, y, z'
'-x+1/2, y, -z'
'x+1/2, y+1/2, z+1/2'
'-x+1, y+1/2, -z+1/2'
'-x, -y, -z'
'x-1/2, -y, z'
'-x+1/2, -y+1/2, -z+1/2'
'x, -y+1/2, z+1/2'

loop_
_atom_site_label
_atom_site_type_symbol
_atom_site_fract_x
_atom_site_fract_y
_atom_site_fract_z
_atom_site_U_iso_or_equiv
_atom_site_adp_type
_atom_site_occupancy
_atom_site_symmetry_multiplicity
_atom_site_calc_flag
_atom_site_refinement_flags
Mn Mn 0.63707(7) 0.03958(7) 0.24907(6) 0.0332(4) Uani 1 1 d .
N3 N 0.5467(4) 0.0483(4) 0.2943(3) 0.0371(15) Uani 1 1 d .
H3 H 0.5489 0.0163 0.3326 0.045 Uiso 1 1 calc R
N13 N 0.6898(4) 0.1357(4) 0.3022(4) 0.0406(16) Uani 1 1 d .
H13 H 0.6720 0.1834 0.2832 0.049 Uiso 1 1 calc R
N6 N 0.5920(4) -0.0614(4) 0.1978(4) 0.0435(17) Uani 1 1 d .
H6 H 0.5496 -0.0790 0.2104 0.052 Uiso 1 1 calc R
N2 N 0.4656(4) 0.1418(5) 0.2143(4) 0.0517(19) Uani 1 1 d .
H2 H 0.4208 0.1680 0.2051 0.062 Uiso 1 1 calc R
N11 N 0.6937(4) -0.0272(4) 0.3326(4) 0.0415(16) Uani 1 1 d .
H11 H 0.6751 -0.0771 0.3352 0.050 Uiso 1 1 calc R
N7 N 0.6827(4) -0.0905(5) 0.1249(4) 0.060(2) Uani 1 1 d .
H7 H 0.6940 -0.1234 0.0915 0.072 Uiso 1 1 calc R
N8 N 0.7222(4) 0.0286(4) 0.1960(4) 0.0455(17) Uani 1 1 d .
H8 H 0.7573 0.0679 0.2053 0.055 Uiso 1 1 calc R
N5 N 0.4283(5) 0.0965(6) 0.3177(5) 0.062(2) Uani 1 1 d .
H5A H 0.4348 0.0663 0.3576 0.075 Uiso 1 1 calc R
H5B H 0.3867 0.1278 0.3046 0.075 Uiso 1 1 calc R
N14 N 0.7974(5) -0.0659(6) 0.4299(5) 0.067(2) Uani 1 1 d .
H14A H 0.7843 -0.1182 0.4245 0.081 Uiso 1 1 calc R
H14B H 0.8379 -0.0508 0.4642 0.081 Uiso 1 1 calc R
C2 C 0.4826(5) 0.0950(5) 0.2764(4) 0.0404(19) Uiso 1 1 d .
N9 N 0.5732(5) -0.1748(5) 0.1158(5) 0.065(2) Uani 1 1 d .
H9A H 0.5300 -0.1889 0.1287 0.078 Uiso 1 1 calc R
H9B H 0.5898 -0.2038 0.0827 0.078 Uiso 1 1 calc R
N1 N 0.5797(4) 0.1131(4) 0.1712(4) 0.0451(17) Uani 1 1 d .
H1 H 0.6029 0.1214 0.1349 0.054 Uiso 1 1 calc R
N12 N 0.7811(5) 0.0730(5) 0.3971(5) 0.064(2) Uani 1 1 d .
H12 H 0.8238 0.0808 0.4312 0.076 Uiso 1 1 calc R
C3 C 0.6144(5) -0.1081(5) 0.1469(5) 0.0426(19) Uani 1 1 d .
N10 N 0.7998(5) -0.0290(5) 0.1232(5) 0.069(3) Uani 1 1 d .
H10A H 0.8067 -0.0681 0.0928 0.082 Uiso 1 1 calc R
H10B H 0.8355 0.0093 0.1365 0.082 Uiso 1 1 calc R
C5 C 0.7555(5) -0.0086(6) 0.3855(5) 0.045(2) Uani 1 1 d .
N15 N 0.7782(5) 0.2149(5) 0.3892(5) 0.072(3) Uani 1 1 d .
H15A H 0.7598 0.2613 0.3677 0.086 Uiso 1 1 calc R
H15B H 0.8163 0.2160 0.4286 0.086 Uiso 1 1 calc R
N4 N 0.4828(6) 0.2058(7) 0.1065(6) 0.085(3) Uiso 1 1 d .
H4A H 0.5093 0.2149 0.0728 0.102 Uiso 0.51 1 calc PR
H4B H 0.4378 0.2304 0.1038 0.102 Uiso 0.51 1 calc PR
C4 C 0.7352(5) -0.0278(5) 0.1491(5) 0.044(2) Uani 1 1 d .
C1 C 0.5121(6) 0.1521(6) 0.1643(5) 0.056(3) Uani 1 1 d .
C6 C 0.7475(5) 0.1415(6) 0.3616(5) 0.048(2) Uani 1 1 d .
S S 0.2500 0.2230(3) 0.0000 0.0920(16) Uani 1 2 d S
O1 O 0.2500 0.1489(10) 0.0000 0.41(3) Uani 1 2 d S
O2 O 0.2252(14) 0.2604(9) 0.0526(10) 0.232(10) Uani 1 1 d .
N1A N 0.5993(5) 0.3387(6) 0.2960(6) 0.071(3) Uani 1 1 d .
O1A O 0.6652(4) 0.3258(4) 0.2797(4) 0.0638(19) Uani 1 1 d .
O2A O 0.5756(4) 0.4130(5) 0.2961(6) 0.086(3) Uani 1 1 d .
O3A O 0.5606(5) 0.2784(5) 0.3132(6) 0.096(3) Uani 1 1 d .
N1B N 0.4815(5) 0.4152(6) 0.0490(4) 0.062(2) Uani 1 1 d .
O1B O 0.5477(4) 0.4425(6) 0.0798(5) 0.094(3) Uani 1 1 d .
O2B O 0.4711(4) 0.3610(5) -0.0011(5) 0.076(2) Uani 1 1 d .
O3B O 0.4234(4) 0.4488(7) 0.0654(5) 0.100(3) Uani 1 1 d .
N1C N 0.6030(19) 0.066(2) -0.0111(18) 0.273(14) Uiso 1 1 d .
O1C O 0.6819(14) 0.1433(14) -0.0504(12) 0.246(9) Uiso 1 1 d .
O2C O 0.5529(14) -0.0233(15) -0.0272(12) 0.254(10) Uiso 1 1 d .
O3C O 0.6194(11) 0.1402(13) 0.0184(10) 0.197(7) Uiso 1 1 d .
O1W O 0.2796(6) 0.1950(7) 0.2697(10) 0.193(8) Uani 1 1 d .
O2W O 0.3453(8) 0.2716(6) 0.1864(7) 0.139(4) Uani 1 1 d .
O3W O 0.6212(5) 0.3384(6) -0.0366(4) 0.086(2) Uani 1 1 d .

loop_
_atom_site_aniso_label
_atom_site_aniso_U_11
_atom_site_aniso_U_22
_atom_site_aniso_U_33
_atom_site_aniso_U_23
_atom_site_aniso_U_13
_atom_site_aniso_U_12
Mn 0.0292(7) 0.0349(7) 0.0366(7) -0.0002(5) 0.0097(5) -0.0005(5)
N3 0.032(3) 0.046(4) 0.035(3) 0.008(3) 0.010(3) 0.004(3)
N13 0.040(4) 0.032(3) 0.049(4) -0.001(3) 0.008(3) 0.004(3)
N6 0.032(4) 0.047(4) 0.055(4) -0.010(3) 0.016(3) -0.009(3)
N2 0.035(4) 0.050(4) 0.064(5) 0.008(4) 0.000(4) 0.010(3)
N11 0.029(4) 0.043(4) 0.051(4) 0.008(3) 0.007(3) -0.003(3)
N7 0.043(4) 0.071(5) 0.070(5) -0.032(4) 0.025(4) -0.013(4)
N8 0.040(4) 0.044(4) 0.058(4) -0.005(3) 0.023(3) -0.007(3)
N5 0.044(5) 0.083(6) 0.067(5) -0.001(5) 0.027(4) 0.022(4)
N14 0.048(5) 0.071(6) 0.072(5) 0.027(4) -0.007(4) 0.007(4)
N9 0.042(5) 0.066(5) 0.088(6) -0.035(5) 0.019(4) -0.011(4)
N1 0.041(4) 0.055(4) 0.038(4) 0.011(3) 0.005(3) 0.001(3)
N12 0.040(4) 0.066(5) 0.071(5) -0.004(4) -0.017(4) -0.011(4)
C3 0.032(4) 0.048(5) 0.047(5) -0.005(4) 0.009(4) -0.005(4)
N10 0.058(5) 0.079(6) 0.081(6) -0.033(5) 0.041(5) -0.013(4)
C5 0.032(4) 0.053(5) 0.049(5) 0.009(4) 0.007(4) 0.006(4)
N15 0.065(6) 0.058(5) 0.081(6) -0.014(4) -0.010(5) -0.013(4)
C4 0.035(4) 0.052(5) 0.048(5) -0.016(4) 0.012(4) -0.001(4)
C1 0.053(6) 0.053(5) 0.049(5) 0.019(4) -0.012(4) -0.001(5)
C6 0.042(5) 0.050(5) 0.049(5) -0.001(4) 0.006(4) -0.006(4)
S 0.154(5) 0.060(3) 0.069(3) 0.000 0.039(3) 0.000
O1 1.10(11) 0.056(10) 0.170(19) 0.000 0.36(4) 0.000
O2 0.40(3) 0.112(10) 0.256(17) -0.004(10) 0.230(19) 0.099(13)
N1A 0.036(5) 0.053(5) 0.124(8) -0.021(5) 0.020(5) -0.002(4)
O1A 0.039(4) 0.065(4) 0.096(5) 0.002(4) 0.035(4) 0.003(3)
O2A 0.047(4) 0.051(4) 0.159(8) -0.009(5) 0.022(5) 0.006(4)
O3A 0.054(5) 0.053(4) 0.192(10) -0.017(5) 0.050(6) -0.015(4)
N1B 0.053(5) 0.085(6) 0.049(5) -0.008(4) 0.016(4) -0.001(5)
O1B 0.041(4) 0.142(8) 0.093(6) -0.042(5) 0.003(4) -0.003(5)
O2B 0.061(5) 0.086(5) 0.080(5) -0.017(4) 0.014(4) -0.001(4)
O3B 0.044(4) 0.171(10) 0.085(6) -0.051(6) 0.016(4) 0.011(5)
O1W 0.069(7) 0.099(8) 0.36(2) 0.043(11) -0.051(10) 0.004(6)
O2W 0.164(11) 0.080(7) 0.154(10) -0.007(6) -0.002(8) 0.047(7)
O3W 0.067(5) 0.120(7) 0.067(5) -0.014(5) 0.008(4) 0.020(5)

loop_
_atom_type_symbol
_atom_type_description
_atom_type_scat_dispersion_real
_atom_type_scat_dispersion_imag
_atom_type_scat_source
C C 0.0033 0.0016 'International Tables Vol C Tables 4.2.6.8 and 6.1.1.4'
H H 0.0000 0.0000 'International Tables Vol C Tables 4.2.6.8 and 6.1.1.4'
N N 0.0061 0.0033 'International Tables Vol C Tables 4.2.6.8 and 6.1.1.4'
O O 0.0106 0.0060 'International Tables Vol C Tables 4.2.6.8 and 6.1.1.4'
S S 0.1246 0.1234 'International Tables Vol C Tables 4.2.6.8 and 6.1.1.4'
Mn Mn 0.3368 0.7283 'International Tables Vol C Tables 4.2.6.8 and 6.1.1.4'

loop_
_geom_angle_atom_site_label_1
_geom_angle_atom_site_label_2
_geom_angle_atom_site_label_3
_geom_angle
_geom_angle_site_symmetry_1
_geom_angle_site_symmetry_3
N8 Mn N11 92.5(3) . .
N8 Mn N13 90.1(3) . .
N11 Mn N13 86.4(3) . .
N8 Mn N1 90.1(3) . .
N11 Mn N1 175.5(3) . .
N13 Mn N1 90.0(3) . .
N8 Mn N3 175.4(3) . .
N11 Mn N3 90.6(3) . .
N13 Mn N3 93.5(3) . .
N1 Mn N3 87.0(3) . .
N8 Mn N6 87.0(3) . .
N11 Mn N6 90.4(3) . .
N13 Mn N6 175.6(3) . .
N1 Mn N6 93.4(3) . .
N3 Mn N6 89.6(3) . .
C2 N3 Mn 130.5(6) . .
C6 N13 Mn 131.6(6) . .
C3 N6 Mn 131.5(6) . .
C1 N2 C2 126.4(8) . .
C5 N11 Mn 130.4(6) . .
C4 N7 C3 128.0(8) . .
C4 N8 Mn 131.2(6) . .
N3 C2 N5 122.0(8) . .
N3 C2 N2 122.7(8) . .
N5 C2 N2 115.3(8) . .
C1 N1 Mn 131.0(7) . .
C5 N12 C6 127.4(7) . .
N6 C3 N9 122.7(8) . .
N6 C3 N7 120.5(7) . .
N9 C3 N7 116.8(8) . .
N11 C5 N12 120.6(7) . .
N11 C5 N14 123.1(9) . .
N12 C5 N14 116.3(8) . .
N7 C4 N10 115.7(8) . .
N7 C4 N8 121.6(8) . .
N10 C4 N8 122.8(8) . .
N1 C1 N2 122.1(8) . .
N1 C1 N4 122.6(10) . .
N2 C1 N4 115.4(9) . .
N13 C6 N15 122.9(9) . .
N13 C6 N12 121.1(8) . .
N15 C6 N12 115.9(8) . .
O1 S O2 117.6(7) . 2
O1 S O2 117.6(7) . .
O2 S O2 124.9(15) 2 .
O3A N1A O2A 122.1(9) . .
O3A N1A O1A 120.0(8) . .
O2A N1A O1A 117.9(9) . .
O1B N1B O3B 117.2(9) . .
O1B N1B O2B 123.1(9) . .
O3B N1B O2B 119.4(9) . .
O2C N1C O3C 155(3) . .
O2C N1C O1C 143(2) . .
O3C N1C O1C 60.7(18) . .

loop_
_geom_bond_atom_site_label_1
_geom_bond_atom_site_label_2
_geom_bond_distance
_geom_bond_site_symmetry_2
Mn N8 1.943(7) .
Mn N11 1.935(6) .
Mn N13 1.923(7) .
Mn N1 1.934(7) .
Mn N3 1.928(6) .
Mn N6 1.930(7) .
N3 C2 1.309(10) .
N13 C6 1.302(10) .
N6 C3 1.315(10) .
N2 C1 1.358(12) .
N2 C2 1.334(11) .
N11 C5 1.302(10) .
N7 C4 1.350(11) .
N7 C3 1.358(11) .
N8 C4 1.296(10) .
N5 C2 1.331(11) .
N14 C5 1.320(11) .
N9 C3 1.328(11) .
N1 C1 1.299(12) .
N12 C5 1.369(12) .
N12 C6 1.332(12) .
N10 C4 1.305(11) .
N15 C6 1.331(11) .
N4 C1 1.364(12) .
S O1 1.175(16) .
S O2 1.285(11) 2
S O2 1.285(11) .
N1A O3A 1.247(11) .
N1A O2A 1.249(10) .
N1A O1A 1.255(10) .
N1B O1B 1.231(11) .
N1B O3B 1.230(10) .
N1B O2B 1.241(11) .
N1C O2C 1.65(4) .
N1C O3C 1.30(3) .
N1C O1C 2.08(4) .
